data_2231089
loop_
_publ_author_name
'Niu, Duan'
'Huang, Shu-Yun'
'Wang, Ping-Bao'
'Liu, Deng-Ke'

_publ_section_title
;
 2-[4-(4-Methylphenylsulfonyl)piperazin-1-yl]-1-(4,5,6,7-tetrahydrothieno[3,2-<i>c</i>]pyridin-5-yl)ethanone
;
_journal_coeditor_code FL2350
_journal_issue 8
_journal_name_full 'Acta Crystallographica Section E'
_journal_page_first o2134
_journal_paper_doi 10.1107/S1600536811028716
_journal_volume 67
_journal_year 2011
_chemical_formula_iupac 'C20 H25 N3 O3 S2'
_chemical_formula_moiety 'C20 H25 N3 O3 S2'
_chemical_formula_sum 'C20 H25 N3 O3 S2'
_chemical_formula_weight 419.55
_chemical_name_systematic
;
2-[4-(4-Methylphenylsulfonyl)piperazin-1-yl]-1-(4,5,6,7-
tetrahydrothieno[3,2-<i>c</i>]pyridin-5-yl)ethanone
;
_space_group_IT_number 61
_symmetry_cell_setting orthorhombic
_symmetry_space_group_name_Hall '-P 2ac 2ab'
_symmetry_space_group_name_H-M 'P b c a'
_atom_sites_solution_hydrogens geom
_atom_sites_solution_primary direct
_atom_sites_solution_secondary difmap
_cell_angle_alpha 90.00
_cell_angle_beta 90.00
_cell_angle_gamma 90.00
_cell_formula_units_Z 8
_cell_length_a 13.062(2)
_cell_length_b 15.710(3)
_cell_length_c 19.798(3)
_cell_measurement_reflns_used 12748
_cell_measurement_temperature 113(2)
_cell_measurement_theta_max 28.0
_cell_measurement_theta_min 1.7
_cell_volume 4062.6(12)
_computing_cell_refinement 'CrystalClear (Rigaku/MSC, 2005)'
_computing_data_collection 'CrystalClear (Rigaku/MSC, 2005)'
_computing_data_reduction 'CrystalClear (Rigaku/MSC, 2005)'
_computing_molecular_graphics 'SHELXTL (Sheldrick, 2008)'
_computing_publication_material 'CrystalStructure (Rigaku/MSC, 2005)'
_computing_structure_refinement 'SHELXL97 (Sheldrick, 2008)'
_computing_structure_solution 'SHELXS97 (Sheldrick, 2008)'
_diffrn_ambient_temperature 113(2)
_diffrn_detector_area_resol_mean 14.63
_diffrn_measured_fraction_theta_full 1.000
_diffrn_measured_fraction_theta_max 1.000
_diffrn_measurement_device_type 'Rigaku Saturn CCD area-detector'
_diffrn_measurement_method '\w and \f scans'
_diffrn_radiation_monochromator multilayer
_diffrn_radiation_source 'rotating anode'
_diffrn_radiation_type MoK\a
_diffrn_radiation_wavelength 0.71073
_diffrn_reflns_av_R_equivalents 0.0542
_diffrn_reflns_av_sigmaI/netI 0.0294
_diffrn_reflns_limit_h_max 17
_diffrn_reflns_limit_h_min -17
_diffrn_reflns_limit_k_max 20
_diffrn_reflns_limit_k_min -20
_diffrn_reflns_limit_l_max 25
_diffrn_reflns_limit_l_min -26
_diffrn_reflns_number 49454
_diffrn_reflns_theta_full 27.88
_diffrn_reflns_theta_max 27.88
_diffrn_reflns_theta_min 2.06
_diffrn_standards_decay_% 0
_diffrn_standards_interval_count 0
_diffrn_standards_interval_time 0
_diffrn_standards_number 0
_exptl_absorpt_coefficient_mu 0.289
_exptl_absorpt_correction_T_max 0.9499
_exptl_absorpt_correction_T_min 0.9340
_exptl_absorpt_correction_type multi-scan
_exptl_absorpt_process_details CrystalClear
_exptl_crystal_colour Colorless
_exptl_crystal_density_diffrn 1.372
_exptl_crystal_density_method 'not measured'
_exptl_crystal_description Prism
_exptl_crystal_F_000 1776
_exptl_crystal_size_max 0.24
_exptl_crystal_size_mid 0.20
_exptl_crystal_size_min 0.18
_refine_diff_density_max 1.172
_refine_diff_density_min -0.335
_refine_ls_extinction_method none
_refine_ls_goodness_of_fit_ref 1.138
_refine_ls_hydrogen_treatment constr
_refine_ls_matrix_type full
_refine_ls_number_parameters 254
_refine_ls_number_reflns 4844
_refine_ls_number_restraints 0
_refine_ls_restrained_S_all 1.138
_refine_ls_R_factor_all 0.0603
_refine_ls_R_factor_gt 0.0537
_refine_ls_shift/su_max 0.002
_refine_ls_shift/su_mean 0.000
_refine_ls_structure_factor_coef Fsqd
_refine_ls_weighting_details 'calc w=1/[\s^2^(Fo^2^)+(0.0665P)^2^+2.3859P] where P=(Fo^2^+2Fc^2^)/3'
_refine_ls_weighting_scheme calc
_refine_ls_wR_factor_gt 0.1381
_refine_ls_wR_factor_ref 0.1433
_reflns_number_gt 4463
_reflns_number_total 4844
_reflns_threshold_expression >2sigma(I)
_cod_data_source_file fl2350.cif
_cod_data_source_block I
_cod_original_cell_volume 4062.8(11)
_cod_database_code 2231089
_cod_database_fobs_code 2231089

loop_
_symmetry_equiv_pos_as_xyz
'x, y, z'
'-x+1/2, -y, z+1/2'
'-x, y+1/2, -z+1/2'
'x+1/2, -y+1/2, -z'
'-x, -y, -z'
'x-1/2, y, -z-1/2'
'x, -y-1/2, z-1/2'
'-x-1/2, y-1/2, z'

loop_
_atom_site_type_symbol
_atom_site_label
_atom_site_fract_x
_atom_site_fract_y
_atom_site_fract_z
_atom_site_U_iso_or_equiv
_atom_site_adp_type
_atom_site_calc_flag
_atom_site_refinement_flags
_atom_site_occupancy
_atom_site_symmetry_multiplicity
S S1 -0.12585(4) 0.69571(4) 0.50761(3) 0.03055(16) Uani d . 1 1
S S2 0.51658(4) 1.09372(3) 0.30610(3) 0.03065(16) Uani d . 1 1
O O1 0.13122(12) 1.01184(10) 0.57588(8) 0.0348(4) Uani d . 1 1
O O2 0.58272(13) 1.14367(10) 0.34791(9) 0.0400(4) Uani d . 1 1
O O3 0.48630(14) 1.12484(11) 0.24122(9) 0.0420(4) Uani d . 1 1
N N1 0.12333(13) 0.89002(11) 0.51535(9) 0.0273(4) Uani d . 1 1
N N2 0.23688(12) 1.01546(10) 0.41984(8) 0.0244(4) Uani d . 1 1
N N3 0.41057(13) 1.07905(11) 0.34905(9) 0.0271(4) Uani d . 1 1
C C1 -0.11495(17) 0.69019(14) 0.59285(13) 0.0329(5) Uani d . 1 1
H H1 -0.1601 0.6579 0.6204 0.039 Uiso calc R 1 1
C C2 -0.03617(16) 0.73600(13) 0.61798(11) 0.0293(4) Uani d . 1 1
H H2 -0.0186 0.7390 0.6645 0.035 Uiso calc R 1 1
C C3 0.01696(15) 0.77916(12) 0.56530(10) 0.0240(4) Uani d . 1 1
C C4 0.10712(17) 0.83828(14) 0.57598(11) 0.0306(5) Uani d . 1 1
H H4A 0.0937 0.8758 0.6152 0.037 Uiso calc R 1 1
H H4B 0.1694 0.8045 0.5857 0.037 Uiso calc R 1 1
C C5 0.11965(16) 0.84157(14) 0.45193(11) 0.0278(4) Uani d . 1 1
H H5A 0.1705 0.7949 0.4538 0.033 Uiso calc R 1 1
H H5B 0.1384 0.8795 0.4139 0.033 Uiso calc R 1 1
C C6 0.01385(16) 0.80409(14) 0.43904(10) 0.0277(4) Uani d . 1 1
H H6A -0.0342 0.8495 0.4249 0.033 Uiso calc R 1 1
H H6B 0.0174 0.7610 0.4026 0.033 Uiso calc R 1 1
C C7 -0.02224(15) 0.76393(13) 0.50316(11) 0.0252(4) Uani d . 1 1
C C8 0.13226(14) 0.97516(13) 0.52092(11) 0.0266(4) Uani d . 1 1
C C9 0.13997(15) 1.02709(14) 0.45566(12) 0.0302(5) Uani d . 1 1
H H9A 0.0831 1.0106 0.4253 0.036 Uiso calc R 1 1
H H9B 0.1316 1.0882 0.4667 0.036 Uiso calc R 1 1
C C10 0.32177(15) 1.05628(13) 0.45626(11) 0.0260(4) Uani d . 1 1
H H10A 0.3281 1.0309 0.5018 0.031 Uiso calc R 1 1
H H10B 0.3072 1.1177 0.4617 0.031 Uiso calc R 1 1
C C11 0.42175(15) 1.04500(14) 0.41822(10) 0.0264(4) Uani d . 1 1
H H11A 0.4774 1.0755 0.4420 0.032 Uiso calc R 1 1
H H11B 0.4399 0.9839 0.4163 0.032 Uiso calc R 1 1
C C12 0.32501(17) 1.03841(14) 0.31276(11) 0.0306(5) Uani d . 1 1
H H12A 0.3378 0.9766 0.3081 0.037 Uiso calc R 1 1
H H12B 0.3183 1.0632 0.2670 0.037 Uiso calc R 1 1
C C13 0.22808(17) 1.05332(15) 0.35261(11) 0.0321(5) Uani d . 1 1
H H13A 0.2155 1.1152 0.3568 0.039 Uiso calc R 1 1
H H13B 0.1693 1.0278 0.3285 0.039 Uiso calc R 1 1
C C14 0.57571(17) 0.99377(13) 0.29458(10) 0.0273(4) Uani d . 1 1
C C15 0.66141(17) 0.97308(14) 0.33228(11) 0.0305(5) Uani d . 1 1
H H15 0.6860 1.0112 0.3658 0.037 Uiso calc R 1 1
C C16 0.71122(18) 0.89631(15) 0.32094(12) 0.0344(5) Uani d . 1 1
H H16 0.7705 0.8825 0.3465 0.041 Uiso calc R 1 1
C C17 0.67544(18) 0.83934(14) 0.27257(11) 0.0335(5) Uani d . 1 1
C C18 0.58779(19) 0.86056(14) 0.23633(11) 0.0334(5) Uani d . 1 1
H H18 0.5617 0.8215 0.2040 0.040 Uiso calc R 1 1
C C19 0.53773(18) 0.93727(14) 0.24632(11) 0.0304(5) Uani d . 1 1
H H19 0.4785 0.9512 0.2207 0.037 Uiso calc R 1 1
C C20 0.7307(2) 0.75663(16) 0.25933(14) 0.0474(6) Uani d . 1 1
H H20A 0.7981 0.7581 0.2810 0.071 Uiso calc R 1 1
H H20B 0.7392 0.7488 0.2105 0.071 Uiso calc R 1 1
H H20C 0.6907 0.7093 0.2778 0.071 Uiso calc R 1 1

loop_
_atom_site_aniso_label
_atom_site_aniso_U_11
_atom_site_aniso_U_22
_atom_site_aniso_U_33
_atom_site_aniso_U_12
_atom_site_aniso_U_13
_atom_site_aniso_U_23
S1 0.0261(3) 0.0310(3) 0.0345(3) -0.0073(2) 0.0029(2) -0.0032(2)
S2 0.0320(3) 0.0252(3) 0.0348(3) -0.0070(2) 0.0075(2) -0.0003(2)
O1 0.0353(9) 0.0313(8) 0.0377(9) -0.0053(7) -0.0024(7) -0.0032(7)
O2 0.0348(9) 0.0328(8) 0.0523(10) -0.0150(7) 0.0129(7) -0.0125(7)
O3 0.0482(10) 0.0385(9) 0.0391(9) -0.0008(8) 0.0106(8) 0.0138(8)
N1 0.0287(9) 0.0259(9) 0.0274(9) -0.0068(7) 0.0013(7) 0.0031(7)
N2 0.0197(8) 0.0239(8) 0.0295(9) -0.0049(6) -0.0029(6) 0.0043(7)
N3 0.0251(9) 0.0267(9) 0.0296(9) -0.0061(7) 0.0007(7) 0.0000(7)
C1 0.0266(11) 0.0255(10) 0.0466(13) 0.0001(8) 0.0003(9) -0.0044(9)
C2 0.0326(11) 0.0271(10) 0.0281(11) 0.0028(9) 0.0004(8) 0.0047(8)
C3 0.0261(10) 0.0202(9) 0.0258(10) 0.0021(7) 0.0017(8) 0.0020(7)
C4 0.0348(11) 0.0304(11) 0.0266(11) -0.0048(9) -0.0019(8) 0.0035(9)
C5 0.0266(10) 0.0281(10) 0.0287(11) -0.0057(8) 0.0007(8) 0.0012(8)
C6 0.0290(10) 0.0304(11) 0.0238(10) -0.0041(8) 0.0012(8) -0.0015(8)
C7 0.0246(10) 0.0219(9) 0.0290(10) 0.0001(8) 0.0009(8) -0.0023(8)
C8 0.0159(9) 0.0266(10) 0.0372(12) -0.0027(7) -0.0010(8) 0.0012(9)
C9 0.0197(9) 0.0280(10) 0.0428(13) -0.0018(8) -0.0005(8) 0.0067(9)
C10 0.0225(9) 0.0252(9) 0.0302(10) -0.0060(8) -0.0009(8) -0.0014(8)
C11 0.0219(9) 0.0288(10) 0.0286(10) -0.0053(8) -0.0025(8) -0.0017(8)
C12 0.0328(11) 0.0309(11) 0.0282(11) -0.0097(9) -0.0051(8) 0.0040(8)
C13 0.0269(10) 0.0340(11) 0.0356(12) -0.0071(9) -0.0075(9) 0.0110(9)
C14 0.0315(11) 0.0273(10) 0.0231(10) -0.0076(8) 0.0059(8) -0.0021(8)
C15 0.0307(11) 0.0356(11) 0.0251(10) -0.0085(9) 0.0022(8) -0.0038(9)
C16 0.0311(11) 0.0380(12) 0.0342(12) -0.0022(9) 0.0022(9) 0.0020(9)
C17 0.0385(12) 0.0306(11) 0.0316(11) -0.0045(9) 0.0118(9) 0.0007(9)
C18 0.0467(13) 0.0304(11) 0.0230(10) -0.0113(10) 0.0065(9) -0.0045(8)
C19 0.0355(11) 0.0332(11) 0.0225(10) -0.0075(9) -0.0003(8) 0.0002(8)
C20 0.0517(16) 0.0343(12) 0.0561(16) 0.0025(11) 0.0162(13) -0.0035(12)

loop_
_atom_type_symbol
_atom_type_description
_atom_type_scat_dispersion_real
_atom_type_scat_dispersion_imag
_atom_type_scat_source
C C 0.0033 0.0016 'International Tables Vol C Tables 4.2.6.8 and 6.1.1.4'
H H 0.0000 0.0000 'International Tables Vol C Tables 4.2.6.8 and 6.1.1.4'
N N 0.0061 0.0033 'International Tables Vol C Tables 4.2.6.8 and 6.1.1.4'
O O 0.0106 0.0060 'International Tables Vol C Tables 4.2.6.8 and 6.1.1.4'
S S 0.1246 0.1234 'International Tables Vol C Tables 4.2.6.8 and 6.1.1.4'

loop_
_geom_angle_atom_site_label_1
_geom_angle_atom_site_label_2
_geom_angle_atom_site_label_3
_geom_angle
C1 S1 C7 90.96(11)
O3 S2 O2 119.94(11)
O3 S2 N3 106.26(10)
O2 S2 N3 106.67(9)
O3 S2 C14 108.00(10)
O2 S2 C14 107.37(11)
N3 S2 C14 108.14(9)
C8 N1 C4 119.75(18)
C8 N1 C5 125.96(18)
C4 N1 C5 114.08(17)
C9 N2 C13 108.82(16)
C9 N2 C10 111.13(16)
C13 N2 C10 109.16(15)
C12 N3 C11 111.71(16)
C12 N3 S2 116.61(14)
C11 N3 S2 116.59(14)
C2 C1 S1 113.78(18)
C2 C1 H1 123.1
S1 C1 H1 123.1
C1 C2 C3 110.8(2)
C1 C2 H2 124.6
C3 C2 H2 124.6
C7 C3 C2 113.39(19)
C7 C3 C4 121.96(18)
C2 C3 C4 124.64(18)
N1 C4 C3 109.76(17)
N1 C4 H4A 109.7
C3 C4 H4A 109.7
N1 C4 H4B 109.7
C3 C4 H4B 109.7
H4A C4 H4B 108.2
N1 C5 C6 111.90(17)
N1 C5 H5A 109.2
C6 C5 H5A 109.2
N1 C5 H5B 109.2
C6 C5 H5B 109.2
H5A C5 H5B 107.9
C7 C6 C5 107.88(17)
C7 C6 H6A 110.1
C5 C6 H6A 110.1
C7 C6 H6B 110.1
C5 C6 H6B 110.1
H6A C6 H6B 108.4
C3 C7 C6 125.32(19)
C3 C7 S1 111.06(16)
C6 C7 S1 123.52(15)
O1 C8 N1 122.4(2)
O1 C8 C9 119.81(19)
N1 C8 C9 117.75(19)
N2 C9 C8 113.56(17)
N2 C9 H9A 108.9
C8 C9 H9A 108.9
N2 C9 H9B 108.9
C8 C9 H9B 108.9
H9A C9 H9B 107.7
N2 C10 C11 110.78(16)
N2 C10 H10A 109.5
C11 C10 H10A 109.5
N2 C10 H10B 109.5
C11 C10 H10B 109.5
H10A C10 H10B 108.1
N3 C11 C10 109.42(17)
N3 C11 H11A 109.8
C10 C11 H11A 109.8
N3 C11 H11B 109.8
C10 C11 H11B 109.8
H11A C11 H11B 108.2
N3 C12 C13 108.29(18)
N3 C12 H12A 110.0
C13 C12 H12A 110.0
N3 C12 H12B 110.0
C13 C12 H12B 110.0
H12A C12 H12B 108.4
N2 C13 C12 110.27(17)
N2 C13 H13A 109.6
C12 C13 H13A 109.6
N2 C13 H13B 109.6
C12 C13 H13B 109.6
H13A C13 H13B 108.1
C15 C14 C19 120.5(2)
C15 C14 S2 119.55(16)
C19 C14 S2 119.93(18)
C14 C15 C16 119.7(2)
C14 C15 H15 120.1
C16 C15 H15 120.1
C15 C16 C17 120.8(2)
C15 C16 H16 119.6
C17 C16 H16 119.6
C16 C17 C18 118.5(2)
C16 C17 C20 120.8(2)
C18 C17 C20 120.7(2)
C19 C18 C17 121.5(2)
C19 C18 H18 119.2
C17 C18 H18 119.2
C18 C19 C14 118.9(2)
C18 C19 H19 120.5
C14 C19 H19 120.5
C17 C20 H20A 109.5
C17 C20 H20B 109.5
H20A C20 H20B 109.5
C17 C20 H20C 109.5
H20A C20 H20C 109.5
H20B C20 H20C 109.5

loop_
_geom_bond_atom_site_label_1
_geom_bond_atom_site_label_2
_geom_bond_distance
S1 C1 1.696(3)
S1 C7 1.729(2)
S2 O3 1.4302(18)
S2 O2 1.4309(17)
S2 N3 1.6412(18)
S2 C14 1.765(2)
O1 C8 1.231(3)
N1 C8 1.347(3)
N1 C4 1.465(3)
N1 C5 1.469(3)
N2 C9 1.462(3)
N2 C13 1.463(3)
N2 C10 1.470(2)
N3 C12 1.474(3)
N3 C11 1.478(3)
C1 C2 1.351(3)
C1 H1 0.9500
C2 C3 1.424(3)
C2 H2 0.9500
C3 C7 1.354(3)
C3 C4 1.515(3)
C4 H4A 0.9900
C4 H4B 0.9900
C5 C6 1.524(3)
C5 H5A 0.9900
C5 H5B 0.9900
C6 C7 1.494(3)
C6 H6A 0.9900
C6 H6B 0.9900
C8 C9 1.531(3)
C9 H9A 0.9900
C9 H9B 0.9900
C10 C11 1.518(3)
C10 H10A 0.9900
C10 H10B 0.9900
C11 H11A 0.9900
C11 H11B 0.9900
C12 C13 1.510(3)
C12 H12A 0.9900
C12 H12B 0.9900
C13 H13A 0.9900
C13 H13B 0.9900
C14 C15 1.384(3)
C14 C19 1.395(3)
C15 C16 1.389(3)
C15 H15 0.9500
C16 C17 1.392(3)
C16 H16 0.9500
C17 C18 1.392(3)
C17 C20 1.510(3)
C18 C19 1.385(3)
C18 H18 0.9500
C19 H19 0.9500
C20 H20A 0.9800
C20 H20B 0.9800
C20 H20C 0.9800

loop_
_geom_hbond_atom_site_label_D
_geom_hbond_atom_site_label_H
_geom_hbond_atom_site_label_A
_geom_hbond_site_symmetry_A
_geom_hbond_distance_DH
_geom_hbond_distance_HA
_geom_hbond_distance_DA
_geom_hbond_angle_DHA
C5 H5A S1 4_566 0.99 2.77 3.469(2) 128.0
C6 H6A O1 5_576 0.99 2.52 3.470(3) 160.5
C6 H6B O2 8_655 0.99 2.51 3.346(3) 142.5

loop_
_geom_torsion_atom_site_label_1
_geom_torsion_atom_site_label_2
_geom_torsion_atom_site_label_3
_geom_torsion_atom_site_label_4
_geom_torsion
O3 S2 N3 C12 43.28(18)
O2 S2 N3 C12 172.33(16)
C14 S2 N3 C12 -72.46(17)
O3 S2 N3 C11 178.81(15)
O2 S2 N3 C11 -52.14(17)
C14 S2 N3 C11 63.07(16)
C7 S1 C1 C2 -1.04(18)
S1 C1 C2 C3 1.2(2)
C1 C2 C3 C7 -0.7(3)
C1 C2 C3 C4 178.0(2)
C8 N1 C4 C3 129.51(19)
C5 N1 C4 C3 -45.7(2)
C7 C3 C4 N1 15.1(3)
C2 C3 C4 N1 -163.44(19)
C8 N1 C5 C6 -110.0(2)
C4 N1 C5 C6 64.8(2)
N1 C5 C6 C7 -46.2(2)
C2 C3 C7 C6 176.41(19)
C4 C3 C7 C6 -2.3(3)
C2 C3 C7 S1 -0.1(2)
C4 C3 C7 S1 -178.81(16)
C5 C6 C7 C3 17.4(3)
C5 C6 C7 S1 -166.53(15)
C1 S1 C7 C3 0.62(17)
C1 S1 C7 C6 -175.95(18)
C4 N1 C8 O1 2.8(3)
C5 N1 C8 O1 177.38(19)
C4 N1 C8 C9 -174.92(17)
C5 N1 C8 C9 -0.4(3)
C13 N2 C9 C8 168.59(18)
C10 N2 C9 C8 -71.2(2)
O1 C8 C9 N2 112.0(2)
N1 C8 C9 N2 -70.2(2)
C9 N2 C10 C11 -179.18(16)
C13 N2 C10 C11 -59.1(2)
C12 N3 C11 C10 -56.6(2)
S2 N3 C11 C10 165.84(13)
N2 C10 C11 N3 56.3(2)
C11 N3 C12 C13 58.5(2)
S2 N3 C12 C13 -163.93(14)
C9 N2 C13 C12 -177.01(17)
C10 N2 C13 C12 61.5(2)
N3 C12 C13 N2 -60.7(2)
O3 S2 C14 C15 140.22(17)
O2 S2 C14 C15 9.6(2)
N3 S2 C14 C15 -105.18(18)
O3 S2 C14 C19 -37.9(2)
O2 S2 C14 C19 -168.58(16)
N3 S2 C14 C19 76.67(18)
C19 C14 C15 C16 1.4(3)
S2 C14 C15 C16 -176.74(16)
C14 C15 C16 C17 -0.7(3)
C15 C16 C17 C18 -0.8(3)
C15 C16 C17 C20 178.8(2)
C16 C17 C18 C19 1.6(3)
C20 C17 C18 C19 -178.0(2)
C17 C18 C19 C14 -0.9(3)
C15 C14 C19 C18 -0.6(3)
S2 C14 C19 C18 177.51(16)

loop_
_cod_related_entry_id
_cod_related_entry_database
_cod_related_entry_code
1 ChemSpider 30656840
